data_4103156
loop_
_publ_author_name
'Matthew D. Moran'
'David S. Brock'
'H\'el\`ene P. A. Mercier'
'Gary J. Schrobilgen'

_publ_section_title
;
 Xe3OF3+, a Precursor to a Noble-Gas Nitrate; Syntheses and Structural
 Characterizations of FXeONO2, XeF2.HNO3, and XeF2.N2O4
;
_journal_name_full 'Journal of the American Chemical Society'
_journal_page_first 13823
_journal_page_last 13839
_journal_paper_doi 10.1021/ja105618w
_journal_volume 132
_journal_year 2010
_chemical_formula_sum 'F2 H N O3 Xe'
_chemical_formula_weight 232.32
_space_group_IT_number 62
_symmetry_cell_setting orthorhombic
_symmetry_space_group_name_Hall '-P 2ac 2n'
_symmetry_space_group_name_H-M 'P n m a'
_atom_sites_solution_primary direct
_atom_sites_solution_secondary difmap
_audit_creation_method SHELXL-97
_cell_angle_alpha 90.00
_cell_angle_beta 90.00
_cell_angle_gamma 90.00
_cell_formula_units_Z 4
_cell_length_a 17.3543(7)
_cell_length_b 5.6539(2)
_cell_length_c 4.7658(2)
_cell_measurement_temperature 113(2)
_cell_measurement_theta_max 85
_cell_measurement_theta_min 0
_cell_volume 467.62(3)
_computing_cell_refinement 'Bruker SMART'
_computing_data_collection 'Bruker SMART'
_computing_data_reduction 'Bruker SAINT'
_computing_molecular_graphics 'SHELXTL V6.10 2001 & Bruker-AXS'
_computing_publication_material 'SHELXTL V6.10 2001 & Bruker-AXS'
_computing_structure_refinement 'SHELXTL V6.10 2001 & Bruker-AXS'
_computing_structure_solution 'SHELXTL V6.10 2001 & Bruker-AXS'
_diffrn_ambient_temperature 113(2)
_diffrn_measured_fraction_theta_full 0.987
_diffrn_measured_fraction_theta_max 0.953
_diffrn_measurement_device_type 'CCD area detector'
_diffrn_measurement_method 'phi and omega scans'
_diffrn_radiation_monochromator graphite
_diffrn_radiation_source 'fine-focus sealed tube'
_diffrn_radiation_type MoK\a
_diffrn_radiation_wavelength 0.71073
_diffrn_reflns_av_R_equivalents 0.0242
_diffrn_reflns_av_sigmaI/netI 0.0138
_diffrn_reflns_limit_h_max 29
_diffrn_reflns_limit_h_min -31
_diffrn_reflns_limit_k_max 10
_diffrn_reflns_limit_k_min -10
_diffrn_reflns_limit_l_max 8
_diffrn_reflns_limit_l_min -7
_diffrn_reflns_number 14132
_diffrn_reflns_theta_full 25.00
_diffrn_reflns_theta_max 42.56
_diffrn_reflns_theta_min 2.35
_exptl_absorpt_coefficient_mu 7.323
_exptl_absorpt_correction_T_max 1
_exptl_absorpt_correction_T_min 0.675
_exptl_absorpt_correction_type multi-scan
_exptl_absorpt_process_details 'Apex2 v2.0-2 (Bruker, 2004)'
_exptl_crystal_colour colorless
_exptl_crystal_density_diffrn 3.300
_exptl_crystal_density_method 'not measured'
_exptl_crystal_description plates
_exptl_crystal_F_000 416
_exptl_crystal_size_max 0.20
_exptl_crystal_size_mid 0.13
_exptl_crystal_size_min 0.04
_refine_diff_density_max 0.881
_refine_diff_density_min -1.070
_refine_diff_density_rms 0.119
_refine_ls_extinction_coef 0.0239(7)
_refine_ls_extinction_expression Fc^*^=kFc[1+0.001xFc^2^\l^3^/sin(2\q)]^-1/4^
_refine_ls_extinction_method SHELXL
_refine_ls_goodness_of_fit_ref 1.302
_refine_ls_matrix_type full
_refine_ls_number_parameters 47
_refine_ls_number_reflns 1716
_refine_ls_number_restraints 0
_refine_ls_restrained_S_all 1.302
_refine_ls_R_factor_all 0.0160
_refine_ls_R_factor_gt 0.0140
_refine_ls_shift/su_max 0.003
_refine_ls_shift/su_mean 0.001
_refine_ls_structure_factor_coef Fsqd
_refine_ls_weighting_details 'calc w=1/[\s^2^(Fo^2^)+(0.0135P)^2^+0.0000P] where P=(Fo^2^+2Fc^2^)/3'
_refine_ls_weighting_scheme calc
_refine_ls_wR_factor_gt 0.0311
_refine_ls_wR_factor_ref 0.0317
_reflns_number_gt 1610
_reflns_number_total 1716
_reflns_threshold_expression >2sigma(I)
_cod_data_source_file ja105618w_si_002_2.cif
_cod_data_source_block XeF2HNO3
_cod_database_code 4103156

loop_
_symmetry_equiv_pos_as_xyz
'x, y, z'
'-x+1/2, -y, z+1/2'
'-x, y+1/2, -z'
'x+1/2, -y+1/2, -z+1/2'
'-x, -y, -z'
'x-1/2, y, -z-1/2'
'x, -y-1/2, z'
'-x-1/2, y-1/2, z-1/2'

loop_
_atom_site_label
_atom_site_type_symbol
_atom_site_fract_x
_atom_site_fract_y
_atom_site_fract_z
_atom_site_U_iso_or_equiv
_atom_site_adp_type
_atom_site_occupancy
_atom_site_symmetry_multiplicity
_atom_site_calc_flag
_atom_site_refinement_flags
Xe1 Xe 0.415759(4) 0.2500 0.203837(15) 0.01209(3) Uani 1 2 d S
F2 F 0.33835(4) 0.2500 0.52890(16) 0.01666(13) Uani 1 2 d S
N1 N 0.17387(7) 0.2500 0.1697(2) 0.01367(16) Uani 1 2 d S
F1 F 0.48872(5) 0.2500 -0.11383(18) 0.01916(15) Uani 1 2 d S
O1 O 0.10726(6) 0.2500 0.0972(2) 0.02036(18) Uani 1 2 d S
O2 O 0.18471(6) 0.2500 0.4540(2) 0.01719(16) Uani 1 2 d S
O3 O 0.23118(6) 0.2500 0.0228(2) 0.02030(18) Uani 1 2 d S
H1 H 0.2322(14) 0.2500 0.479(5) 0.024(5) Uiso 1 2 d S

loop_
_atom_site_aniso_label
_atom_site_aniso_U_11
_atom_site_aniso_U_22
_atom_site_aniso_U_33
_atom_site_aniso_U_23
_atom_site_aniso_U_13
_atom_site_aniso_U_12
Xe1 0.00932(4) 0.01383(4) 0.01311(4) 0.000 0.00139(2) 0.000
F2 0.0116(3) 0.0230(3) 0.0154(3) 0.000 0.0025(3) 0.000
N1 0.0130(4) 0.0145(4) 0.0135(3) 0.000 -0.0009(3) 0.000
F1 0.0153(3) 0.0241(4) 0.0181(4) 0.000 0.0062(3) 0.000
O1 0.0113(4) 0.0271(5) 0.0227(4) 0.000 -0.0034(3) 0.000
O2 0.0137(4) 0.0256(4) 0.0123(3) 0.000 0.0004(3) 0.000
O3 0.0149(4) 0.0309(5) 0.0152(4) 0.000 0.0034(3) 0.000

loop_
_atom_type_symbol
_atom_type_description
_atom_type_scat_dispersion_real
_atom_type_scat_dispersion_imag
_atom_type_scat_source
N N 0.0061 0.0033 'International Tables Vol C Tables 4.2.6.8 and 6.1.1.4'
H H 0.0000 0.0000 'International Tables Vol C Tables 4.2.6.8 and 6.1.1.4'
O O 0.0106 0.0060 'International Tables Vol C Tables 4.2.6.8 and 6.1.1.4'
F F 0.0171 0.0103 'International Tables Vol C Tables 4.2.6.8 and 6.1.1.4'
Xe Xe -0.4205 1.9578 'International Tables Vol C Tables 4.2.6.8 and 6.1.1.4'

loop_
_geom_angle_atom_site_label_1
_geom_angle_atom_site_label_2
_geom_angle_atom_site_label_3
_geom_angle
F1 Xe1 F2 178.98(3)
O1 N1 O3 128.22(12)
O1 N1 O2 114.55(11)
O3 N1 O2 117.24(11)

loop_
_geom_bond_atom_site_label_1
_geom_bond_atom_site_label_2
_geom_bond_distance
Xe1 F1 1.9737(8)
Xe1 F2 2.0506(8)
N1 O1 1.2065(15)
N1 O3 1.2164(16)
N1 O2 1.3675(15)
